data_1563279
loop_
_publ_author_name
'Zhang, Kou-Lin'
'Chang, Yan'
'Zhang, Jing-Bo'
'Yuan, Li-Min'
'Deng, Ye'
'Diao, Guo-Wang'
'Ng, Seik Weng'

_publ_section_title
;
 Synthesis, crystal structures and characterization of four coordination
 polymers based on 5-amino-2,4,6-triiodoisophthalic acid
;
_journal_issue 5
_journal_name_full 'Journal of Solid State Chemistry'
_journal_page_first 1263
_journal_page_last 1272
_journal_paper_doi 10.1016/j.jssc.2011.03.050
_journal_volume 184
_journal_year 2011
_chemical_formula_moiety 'C32 H18 I3 Mn N5 O4,5H2 O'
_chemical_formula_sum 'C32 H28 I3 Mn N5 O9'
_chemical_formula_weight 1062.23
_space_group_IT_number 14
_space_group_name_Hall '-P 2ybc'
_space_group_name_H-M_alt 'P 1 21/c 1'
_symmetry_cell_setting monoclinic
_symmetry_space_group_name_H-M 'P 1 21/c 1'
_atom_sites_solution_hydrogens geom
_atom_sites_solution_primary direct
_atom_sites_solution_secondary difmap
_audit_creation_method SHELXL-97
_cell_angle_alpha 90.00
_cell_angle_beta 101.8650(10)
_cell_angle_gamma 90.00
_cell_formula_units_Z 4
_cell_length_a 9.7187(7)
_cell_length_b 18.5089(14)
_cell_length_c 20.2204(16)
_cell_measurement_reflns_used 5565
_cell_measurement_temperature 298(2)
_cell_measurement_theta_max 23.295
_cell_measurement_theta_min 2.334
_cell_volume 3559.6(5)
_computing_cell_refinement 'SAINT (Bruker, 2005)'
_computing_data_collection 'APEX2 (Bruker, 2005)'
_computing_data_reduction 'SAINT (Bruker, 2005)'
_computing_structure_refinement 'SHELXL-97 (Sheldrick, 1997)'
_computing_structure_solution 'SHELXS-97 (Sheldrick, 1990)'
_diffrn_ambient_temperature 298(2)
_diffrn_measured_fraction_theta_full 0.995
_diffrn_measured_fraction_theta_max 0.995
_diffrn_measurement_device_type 'Bruker APEXII'
_diffrn_measurement_method 'phi and omega scans'
_diffrn_radiation_monochromator graphite
_diffrn_radiation_source 'fine-focus sealed tube'
_diffrn_radiation_type MoK\a
_diffrn_radiation_wavelength 0.71073
_diffrn_reflns_av_R_equivalents 0.0476
_diffrn_reflns_av_sigmaI/netI 0.0485
_diffrn_reflns_limit_h_max 11
_diffrn_reflns_limit_h_min -12
_diffrn_reflns_limit_k_max 23
_diffrn_reflns_limit_k_min -24
_diffrn_reflns_limit_l_max 26
_diffrn_reflns_limit_l_min -26
_diffrn_reflns_number 30915
_diffrn_reflns_theta_full 27.50
_diffrn_reflns_theta_max 27.50
_diffrn_reflns_theta_min 1.51
_diffrn_standards_decay_% 0
_diffrn_standards_interval_count 0
_diffrn_standards_interval_time 0
_diffrn_standards_number 0
_exptl_absorpt_coefficient_mu 3.032
_exptl_absorpt_correction_T_max 0.809
_exptl_absorpt_correction_T_min 0.681
_exptl_absorpt_correction_type multi-scan
_exptl_absorpt_process_details sadabs
_exptl_crystal_colour brown
_exptl_crystal_density_diffrn 1.982
_exptl_crystal_density_method 'not measured'
_exptl_crystal_description block
_exptl_crystal_F_000 2044
_exptl_crystal_size_max 0.13
_exptl_crystal_size_mid 0.11
_exptl_crystal_size_min 0.07
_refine_diff_density_max 0.775
_refine_diff_density_min -0.847
_refine_diff_density_rms 0.098
_refine_ls_extinction_method none
_refine_ls_goodness_of_fit_ref 1.014
_refine_ls_hydrogen_treatment mixed
_refine_ls_matrix_type full
_refine_ls_number_parameters 475
_refine_ls_number_reflns 8140
_refine_ls_number_restraints 16
_refine_ls_restrained_S_all 1.013
_refine_ls_R_factor_all 0.0661
_refine_ls_R_factor_gt 0.0345
_refine_ls_shift/su_max 0.001
_refine_ls_shift/su_mean 0.000
_refine_ls_structure_factor_coef Fsqd
_refine_ls_weighting_details 'calc w=1/[\s^2^(Fo^2^)+(0.0287P)^2^+0.0000P] where P=(Fo^2^+2Fc^2^)/3'
_refine_ls_weighting_scheme calc
_refine_ls_wR_factor_gt 0.0640
_refine_ls_wR_factor_ref 0.0743
_reflns_number_gt 5501
_reflns_number_total 8140
_reflns_threshold_expression >2sigma(I)
_cod_data_source_file JSSC-2011-184-1263.cif
_cod_data_source_block mn
_cod_original_sg_symbol_H-M P21/C
_cod_database_code 1563279

loop_
_symmetry_equiv_pos_as_xyz
'x, y, z'
'-x, y+1/2, -z+1/2'
'-x, -y, -z'
'x, -y-1/2, z-1/2'

loop_
_atom_site_label
_atom_site_type_symbol
_atom_site_fract_x
_atom_site_fract_y
_atom_site_fract_z
_atom_site_U_iso_or_equiv
_atom_site_adp_type
_atom_site_occupancy
_atom_site_symmetry_multiplicity
_atom_site_calc_flag
_atom_site_refinement_flags
_atom_site_disorder_assembly
_atom_site_disorder_group
I1 I 0.32742(3) 0.332205(14) 0.187946(14) 0.04097(8) Uani 1 1 d . . .
I2 I 0.74053(3) 0.212374(15) 0.428801(14) 0.04991(9) Uani 1 1 d . . .
I3 I 0.90415(3) 0.461533(18) 0.26726(2) 0.06700(12) Uani 1 1 d . . .
Mn1 Mn 0.48614(6) 0.58114(3) 0.26900(3) 0.03443(14) Uani 1 1 d . . .
O1 O 0.5365(3) 0.50196(14) 0.20290(14) 0.0475(7) Uani 1 1 d . . .
O2 O 0.6009(3) 0.42690(15) 0.13052(15) 0.0540(8) Uani 1 1 d . . .
O3 O 0.4418(3) 0.16994(14) 0.27906(14) 0.0460(7) Uani 1 1 d . . .
O4 O 0.3859(3) 0.23424(14) 0.36105(15) 0.0514(8) Uani 1 1 d . . .
O1W O 0.7987(4) 0.42446(18) 0.03655(18) 0.0666(9) Uani 1 1 d D . .
H11 H 0.762(5) 0.431(3) 0.0711(15) 0.100 Uiso 1 1 d D . .
H12 H 0.768(5) 0.458(2) 0.0081(18) 0.100 Uiso 1 1 d D . .
O2W O 0.6229(4) 0.58795(17) 0.08823(18) 0.0721(11) Uani 1 1 d D . .
H21 H 0.600(6) 0.6287(11) 0.102(3) 0.108 Uiso 1 1 d D . .
H22 H 0.597(6) 0.5544(16) 0.111(2) 0.108 Uiso 1 1 d D . .
O3W O 0.3222(4) 0.4465(2) 0.03216(17) 0.0743(10) Uani 1 1 d D . .
H31 H 0.400(3) 0.445(3) 0.0604(17) 0.111 Uiso 1 1 d D . .
H32 H 0.338(5) 0.442(3) -0.0077(10) 0.111 Uiso 1 1 d D . .
O4W O 0.0881(5) 0.3565(2) 0.0483(3) 0.0915(13) Uani 1 1 d D . .
H41 H 0.020(5) 0.377(3) 0.062(4) 0.137 Uiso 1 1 d D . .
H42 H 0.139(6) 0.388(2) 0.035(4) 0.137 Uiso 1 1 d D . .
O5W O 0.1899(5) 0.2474(2) 0.9581(2) 0.1248(18) Uani 1 1 d D . .
H51 H 0.1548 0.2762 0.9830 0.187 Uiso 1 1 d RD . .
H52 H 0.2101 0.2696 0.9251 0.187 Uiso 1 1 d RD . .
N1 N 0.9249(4) 0.3375(2) 0.38006(19) 0.0548(10) Uani 1 1 d . . .
H11B H 0.9458 0.3074 0.4130 0.066 Uiso 1 1 calc R . .
H12B H 0.9860 0.3687 0.3731 0.066 Uiso 1 1 calc R . .
N2 N 0.3725(4) 0.66373(16) 0.32368(16) 0.0388(8) Uani 1 1 d . . .
N3 N 0.2592(3) 0.58087(17) 0.21538(17) 0.0390(8) Uani 1 1 d . . .
N4 N 0.6752(3) 0.58394(17) 0.35496(17) 0.0397(8) Uani 1 1 d . . .
N5 N 0.4516(4) 0.49445(16) 0.34517(16) 0.0380(8) Uani 1 1 d . . .
C1 C 0.5830(4) 0.44256(19) 0.1880(2) 0.0343(9) Uani 1 1 d . . .
C2 C 0.6230(4) 0.38660(18) 0.24377(18) 0.0315(9) Uani 1 1 d . . .
C3 C 0.5264(4) 0.33341(18) 0.25375(18) 0.0287(8) Uani 1 1 d . . .
C4 C 0.5583(4) 0.28262(18) 0.30566(18) 0.0289(8) Uani 1 1 d . . .
C5 C 0.6907(4) 0.28581(19) 0.34812(18) 0.0325(9) Uani 1 1 d . . .
C6 C 0.7935(4) 0.3358(2) 0.3385(2) 0.0362(9) Uani 1 1 d . . .
C7 C 0.7538(4) 0.3862(2) 0.2856(2) 0.0369(9) Uani 1 1 d . . .
C8 C 0.4527(4) 0.22476(19) 0.3164(2) 0.0333(9) Uani 1 1 d . . .
C9 C 0.4308(5) 0.7053(2) 0.3758(2) 0.0486(11) Uani 1 1 d . . .
H9 H 0.5235 0.6964 0.3972 0.058 Uiso 1 1 calc R . .
C10 C 0.3593(7) 0.7613(3) 0.3996(3) 0.0637(15) Uani 1 1 d . . .
H10 H 0.4038 0.7899 0.4354 0.076 Uiso 1 1 calc R . .
C11 C 0.2235(7) 0.7735(3) 0.3695(3) 0.0708(17) Uani 1 1 d . . .
H11A H 0.1736 0.8100 0.3857 0.085 Uiso 1 1 calc R . .
C12 C 0.1572(5) 0.7319(2) 0.3144(3) 0.0584(14) Uani 1 1 d . . .
C13 C 0.2392(5) 0.6763(2) 0.2931(2) 0.0400(10) Uani 1 1 d . . .
C14 C 0.0178(6) 0.7414(3) 0.2792(4) 0.0792(18) Uani 1 1 d . . .
H14 H -0.0354 0.7782 0.2930 0.095 Uiso 1 1 calc R . .
C15 C -0.0417(6) 0.7001(3) 0.2270(3) 0.0759(17) Uani 1 1 d . . .
H15 H -0.1347 0.7083 0.2057 0.091 Uiso 1 1 calc R . .
C16 C 0.0365(5) 0.6432(3) 0.2034(3) 0.0562(13) Uani 1 1 d . . .
C17 C 0.1767(4) 0.6323(2) 0.2363(2) 0.0407(10) Uani 1 1 d . . .
C18 C -0.0188(5) 0.5981(3) 0.1491(3) 0.0703(16) Uani 1 1 d . . .
H18 H -0.1120 0.6032 0.1268 0.084 Uiso 1 1 calc R . .
C19 C 0.0645(6) 0.5464(3) 0.1290(3) 0.0674(15) Uani 1 1 d . . .
H19 H 0.0282 0.5158 0.0932 0.081 Uiso 1 1 calc R . .
C20 C 0.2035(5) 0.5402(2) 0.1625(2) 0.0500(11) Uani 1 1 d . . .
H20 H 0.2602 0.5061 0.1473 0.060 Uiso 1 1 calc R . .
C21 C 0.7803(5) 0.6308(2) 0.3608(3) 0.0534(12) Uani 1 1 d . . .
H21A H 0.7817 0.6628 0.3255 0.064 Uiso 1 1 calc R . .
C22 C 0.8894(5) 0.6339(3) 0.4180(3) 0.0656(14) Uani 1 1 d . . .
H22A H 0.9602 0.6683 0.4211 0.079 Uiso 1 1 calc R . .
C23 C 0.8902(5) 0.5855(3) 0.4694(3) 0.0634(14) Uani 1 1 d . . .
H23 H 0.9614 0.5870 0.5079 0.076 Uiso 1 1 calc R . .
C24 C 0.7835(5) 0.5340(2) 0.4635(2) 0.0475(11) Uani 1 1 d . . .
C25 C 0.6759(4) 0.5355(2) 0.4056(2) 0.0385(10) Uani 1 1 d . . .
C26 C 0.7773(6) 0.4792(3) 0.5137(2) 0.0616(14) Uani 1 1 d . . .
H26 H 0.8483 0.4772 0.5523 0.074 Uiso 1 1 calc R . .
C27 C 0.6734(6) 0.4315(3) 0.5063(2) 0.0620(14) Uani 1 1 d . . .
H27 H 0.6748 0.3961 0.5390 0.074 Uiso 1 1 calc R . .
C28 C 0.5590(5) 0.4335(2) 0.4490(2) 0.0463(11) Uani 1 1 d . . .
C29 C 0.5583(4) 0.4865(2) 0.39918(19) 0.0375(10) Uani 1 1 d . . .
C30 C 0.4421(6) 0.3866(2) 0.4396(3) 0.0576(14) Uani 1 1 d . . .
H30 H 0.4384 0.3498 0.4704 0.069 Uiso 1 1 calc R . .
C31 C 0.3363(5) 0.3953(2) 0.3861(3) 0.0564(13) Uani 1 1 d . . .
H31A H 0.2582 0.3651 0.3801 0.068 Uiso 1 1 calc R . .
C32 C 0.3441(5) 0.4501(2) 0.3394(2) 0.0443(10) Uani 1 1 d . . .
H32A H 0.2698 0.4554 0.3026 0.053 Uiso 1 1 calc R . .

loop_
_atom_site_aniso_label
_atom_site_aniso_U_11
_atom_site_aniso_U_22
_atom_site_aniso_U_33
_atom_site_aniso_U_23
_atom_site_aniso_U_13
_atom_site_aniso_U_12
I1 0.03609(16) 0.03720(14) 0.04551(17) 0.00504(12) -0.00119(12) -0.00245(12)
I2 0.0602(2) 0.05269(18) 0.03452(16) 0.01007(13) 0.00432(14) 0.01235(15)
I3 0.04154(19) 0.0568(2) 0.1038(3) 0.01309(19) 0.01771(18) -0.01402(15)
Mn1 0.0376(4) 0.0322(3) 0.0334(3) 0.0039(3) 0.0073(3) 0.0053(3)
O1 0.064(2) 0.0307(15) 0.0505(18) 0.0024(13) 0.0168(16) 0.0122(14)
O2 0.084(2) 0.0434(17) 0.0393(18) 0.0047(14) 0.0229(17) 0.0100(16)
O3 0.0566(19) 0.0314(15) 0.0518(18) -0.0110(13) 0.0152(15) -0.0061(13)
O4 0.064(2) 0.0429(16) 0.058(2) -0.0066(15) 0.0363(17) -0.0110(15)
O1W 0.080(3) 0.062(2) 0.059(2) 0.0028(18) 0.017(2) 0.0108(19)
O2W 0.114(3) 0.0465(19) 0.067(2) -0.0046(18) 0.044(2) 0.004(2)
O3W 0.076(3) 0.097(3) 0.049(2) 0.006(2) 0.0118(19) 0.007(2)
O4W 0.081(3) 0.079(3) 0.104(4) -0.006(3) -0.007(3) -0.004(2)
O5W 0.186(5) 0.079(3) 0.133(4) -0.016(3) 0.087(4) -0.020(3)
N1 0.041(2) 0.059(2) 0.056(2) 0.0044(19) -0.0092(19) -0.0075(18)
N2 0.049(2) 0.0339(18) 0.038(2) 0.0022(15) 0.0182(17) 0.0037(16)
N3 0.042(2) 0.0348(18) 0.039(2) 0.0046(16) 0.0055(17) 0.0048(16)
N4 0.034(2) 0.0373(18) 0.045(2) 0.0055(16) 0.0029(16) 0.0034(15)
N5 0.049(2) 0.0321(17) 0.036(2) 0.0010(15) 0.0136(17) 0.0014(16)
C1 0.035(2) 0.027(2) 0.042(3) 0.0008(17) 0.0100(19) -0.0031(16)
C2 0.040(2) 0.0255(19) 0.031(2) -0.0017(16) 0.0121(19) 0.0017(16)
C3 0.028(2) 0.0284(19) 0.028(2) -0.0015(16) 0.0034(16) 0.0012(16)
C4 0.036(2) 0.0249(18) 0.028(2) -0.0017(16) 0.0099(17) 0.0022(16)
C5 0.035(2) 0.033(2) 0.029(2) -0.0032(16) 0.0049(18) 0.0037(17)
C6 0.032(2) 0.037(2) 0.038(2) -0.0073(18) 0.0048(19) 0.0023(18)
C7 0.033(2) 0.034(2) 0.045(2) -0.0033(18) 0.011(2) -0.0045(17)
C8 0.034(2) 0.028(2) 0.037(2) 0.0070(17) 0.0054(19) 0.0015(16)
C9 0.069(3) 0.044(2) 0.038(3) -0.002(2) 0.023(2) -0.004(2)
C10 0.102(5) 0.045(3) 0.056(3) -0.007(2) 0.045(3) -0.006(3)
C11 0.103(5) 0.043(3) 0.086(4) -0.006(3) 0.067(4) 0.007(3)
C12 0.063(3) 0.046(3) 0.077(4) 0.013(3) 0.041(3) 0.014(2)
C13 0.051(3) 0.032(2) 0.044(3) 0.0115(19) 0.028(2) 0.0071(19)
C14 0.062(4) 0.075(4) 0.116(5) 0.023(4) 0.054(4) 0.030(3)
C15 0.040(3) 0.088(4) 0.103(5) 0.034(4) 0.022(3) 0.014(3)
C16 0.033(3) 0.062(3) 0.074(4) 0.029(3) 0.014(3) 0.006(2)
C17 0.032(2) 0.041(2) 0.051(3) 0.017(2) 0.013(2) 0.0039(18)
C18 0.040(3) 0.080(4) 0.082(4) 0.032(3) -0.007(3) -0.011(3)
C19 0.067(4) 0.061(3) 0.063(3) 0.013(3) -0.012(3) -0.020(3)
C20 0.060(3) 0.042(2) 0.044(3) 0.004(2) 0.001(2) 0.000(2)
C21 0.042(3) 0.048(3) 0.069(3) 0.006(2) 0.010(3) 0.001(2)
C22 0.041(3) 0.061(3) 0.091(4) -0.017(3) 0.005(3) -0.006(2)
C23 0.050(3) 0.082(4) 0.051(3) -0.018(3) -0.005(3) 0.010(3)
C24 0.048(3) 0.058(3) 0.034(3) -0.003(2) 0.002(2) 0.016(2)
C25 0.043(2) 0.040(2) 0.031(2) -0.0017(18) 0.0038(19) 0.0122(19)
C26 0.058(3) 0.087(4) 0.036(3) 0.007(3) -0.001(2) 0.035(3)
C27 0.079(4) 0.065(3) 0.044(3) 0.019(3) 0.018(3) 0.032(3)
C28 0.065(3) 0.038(2) 0.042(3) 0.009(2) 0.025(2) 0.016(2)
C29 0.049(3) 0.036(2) 0.030(2) -0.0005(17) 0.014(2) 0.0107(19)
C30 0.089(4) 0.037(2) 0.059(3) 0.012(2) 0.043(3) 0.011(3)
C31 0.065(3) 0.038(3) 0.074(4) -0.003(2) 0.033(3) -0.003(2)
C32 0.052(3) 0.036(2) 0.048(3) -0.001(2) 0.017(2) -0.002(2)

loop_
_atom_type_symbol
_atom_type_description
_atom_type_scat_dispersion_real
_atom_type_scat_dispersion_imag
_atom_type_scat_source
C C 0.0033 0.0016 'International Tables Vol C Tables 4.2.6.8 and 6.1.1.4'
H H 0.0000 0.0000 'International Tables Vol C Tables 4.2.6.8 and 6.1.1.4'
N N 0.0061 0.0033 'International Tables Vol C Tables 4.2.6.8 and 6.1.1.4'
O O 0.0106 0.0060 'International Tables Vol C Tables 4.2.6.8 and 6.1.1.4'
Mn Mn 0.3368 0.7283 'International Tables Vol C Tables 4.2.6.8 and 6.1.1.4'
I I -0.4742 1.8119 'International Tables Vol C Tables 4.2.6.8 and 6.1.1.4'

loop_
_geom_angle_atom_site_label_1
_geom_angle_atom_site_label_2
_geom_angle_atom_site_label_3
_geom_angle
_geom_angle_site_symmetry_1
_geom_angle_site_symmetry_3
O3 Mn1 O1 96.19(11) 2_655 .
O3 Mn1 N3 99.55(11) 2_655 .
O1 Mn1 N3 91.44(12) . .
O3 Mn1 N4 92.42(12) 2_655 .
O1 Mn1 N4 104.26(12) . .
N3 Mn1 N4 159.14(12) . .
O3 Mn1 N5 164.86(12) 2_655 .
O1 Mn1 N5 91.40(11) . .
N3 Mn1 N5 93.31(12) . .
N4 Mn1 N5 72.98(12) . .
O3 Mn1 N2 86.62(11) 2_655 .
O1 Mn1 N2 164.75(13) . .
N3 Mn1 N2 73.31(12) . .
N4 Mn1 N2 90.56(12) . .
N5 Mn1 N2 89.49(11) . .
C1 O1 Mn1 155.2(3) . .
C8 O3 Mn1 156.2(3) . 2_645
H11 O1W H12 107(4) . .
H21 O2W H22 110(5) . .
H31 O3W H32 109(4) . .
H41 O4W H42 110(5) . .
H51 O5W H52 110.4 . .
C6 N1 H11B 120.0 . .
C6 N1 H12B 120.0 . .
H11B N1 H12B 120.0 . .
C9 N2 C13 118.7(4) . .
C9 N2 Mn1 126.6(3) . .
C13 N2 Mn1 114.1(3) . .
C20 N3 C17 118.4(4) . .
C20 N3 Mn1 125.9(3) . .
C17 N3 Mn1 115.4(3) . .
C21 N4 C25 118.6(4) . .
C21 N4 Mn1 125.1(3) . .
C25 N4 Mn1 116.3(3) . .
C32 N5 C29 117.8(4) . .
C32 N5 Mn1 126.9(3) . .
C29 N5 Mn1 115.1(3) . .
O2 C1 O1 123.9(4) . .
O2 C1 C2 118.1(3) . .
O1 C1 C2 118.0(3) . .
C7 C2 C3 118.0(3) . .
C7 C2 C1 121.5(3) . .
C3 C2 C1 120.5(3) . .
C4 C3 C2 121.9(3) . .
C4 C3 I1 120.0(3) . .
C2 C3 I1 118.0(3) . .
C5 C4 C3 118.0(3) . .
C5 C4 C8 120.2(3) . .
C3 C4 C8 121.8(3) . .
C4 C5 C6 122.3(3) . .
C4 C5 I2 119.2(3) . .
C6 C5 I2 118.5(3) . .
N1 C6 C5 121.8(4) . .
N1 C6 C7 121.5(4) . .
C5 C6 C7 116.7(3) . .
C2 C7 C6 122.9(3) . .
C2 C7 I3 118.4(3) . .
C6 C7 I3 118.6(3) . .
O4 C8 O3 124.4(4) . .
O4 C8 C4 118.4(3) . .
O3 C8 C4 117.1(3) . .
N2 C9 C10 122.9(5) . .
N2 C9 H9 118.6 . .
C10 C9 H9 118.6 . .
C11 C10 C9 118.7(5) . .
C11 C10 H10 120.6 . .
C9 C10 H10 120.6 . .
C10 C11 C12 120.9(5) . .
C10 C11 H11A 119.6 . .
C12 C11 H11A 119.6 . .
C11 C12 C14 124.9(5) . .
C11 C12 C13 116.4(5) . .
C14 C12 C13 118.7(5) . .
N2 C13 C12 122.4(4) . .
N2 C13 C17 118.8(3) . .
C12 C13 C17 118.8(4) . .
C15 C14 C12 122.9(5) . .
C15 C14 H14 118.5 . .
C12 C14 H14 118.5 . .
C14 C15 C16 120.6(5) . .
C14 C15 H15 119.7 . .
C16 C15 H15 119.7 . .
C18 C16 C17 117.7(5) . .
C18 C16 C15 123.7(5) . .
C17 C16 C15 118.6(5) . .
N3 C17 C16 122.0(4) . .
N3 C17 C13 117.6(4) . .
C16 C17 C13 120.4(4) . .
C19 C18 C16 119.8(5) . .
C19 C18 H18 120.1 . .
C16 C18 H18 120.1 . .
C18 C19 C20 119.3(5) . .
C18 C19 H19 120.4 . .
C20 C19 H19 120.4 . .
N3 C20 C19 122.8(5) . .
N3 C20 H20 118.6 . .
C19 C20 H20 118.6 . .
N4 C21 C22 122.7(5) . .
N4 C21 H21A 118.7 . .
C22 C21 H21A 118.7 . .
C23 C22 C21 118.9(5) . .
C23 C22 H22A 120.5 . .
C21 C22 H22A 120.5 . .
C22 C23 C24 119.6(5) . .
C22 C23 H23 120.2 . .
C24 C23 H23 120.2 . .
C23 C24 C25 118.1(4) . .
C23 C24 C26 123.8(4) . .
C25 C24 C26 118.0(4) . .
N4 C25 C24 122.0(4) . .
N4 C25 C29 117.7(4) . .
C24 C25 C29 120.3(4) . .
C27 C26 C24 121.9(5) . .
C27 C26 H26 119.1 . .
C24 C26 H26 119.1 . .
C26 C27 C28 121.4(5) . .
C26 C27 H27 119.3 . .
C28 C27 H27 119.3 . .
C29 C28 C30 116.6(4) . .
C29 C28 C27 119.1(4) . .
C30 C28 C27 124.3(4) . .
N5 C29 C28 123.1(4) . .
N5 C29 C25 117.8(3) . .
C28 C29 C25 119.2(4) . .
C31 C30 C28 120.0(4) . .
C31 C30 H30 120.0 . .
C28 C30 H30 120.0 . .
C30 C31 C32 119.5(5) . .
C30 C31 H31A 120.3 . .
C32 C31 H31A 120.3 . .
N5 C32 C31 123.1(4) . .
N5 C32 H32A 118.5 . .
C31 C32 H32A 118.4 . .

loop_
_geom_bond_atom_site_label_1
_geom_bond_atom_site_label_2
_geom_bond_distance
_geom_bond_site_symmetry_2
I1 C3 2.110(4) .
I2 C5 2.102(4) .
I3 C7 2.107(4) .
Mn1 O3 2.101(3) 2_655
Mn1 O1 2.108(3) .
Mn1 N3 2.249(3) .
Mn1 N4 2.255(3) .
Mn1 N5 2.296(3) .
Mn1 N2 2.298(3) .
O1 C1 1.249(4) .
O2 C1 1.244(4) .
O3 C8 1.257(4) .
O3 Mn1 2.101(3) 2_645
O4 C8 1.228(4) .
O1W H11 0.86(4) .
O1W H12 0.86(4) .
O2W H21 0.85(3) .
O2W H22 0.84(4) .
O3W H31 0.85(3) .
O3W H32 0.86(3) .
O4W H41 0.86(6) .
O4W H42 0.84(5) .
O5W H51 0.8519 .
O5W H52 0.8420 .
N1 C6 1.378(5) .
N1 H11B 0.8600 .
N1 H12B 0.8600 .
N2 C9 1.334(5) .
N2 C13 1.336(5) .
N3 C20 1.329(5) .
N3 C17 1.366(5) .
N4 C21 1.327(5) .
N4 C25 1.360(5) .
N5 C32 1.315(5) .
N5 C29 1.351(5) .
C1 C2 1.522(5) .
C2 C7 1.374(5) .
C2 C3 1.403(5) .
C3 C4 1.396(5) .
C4 C5 1.393(5) .
C4 C8 1.530(5) .
C5 C6 1.405(5) .
C6 C7 1.411(5) .
C9 C10 1.387(6) .
C9 H9 0.9300 .
C10 C11 1.354(7) .
C10 H10 0.9300 .
C11 C12 1.397(7) .
C11 H11A 0.9300 .
C12 C14 1.406(8) .
C12 C13 1.422(6) .
C13 C17 1.437(6) .
C14 C15 1.336(8) .
C14 H14 0.9300 .
C15 C16 1.436(7) .
C15 H15 0.9300 .
C16 C18 1.396(7) .
C16 C17 1.402(6) .
C18 C19 1.369(7) .
C18 H18 0.9300 .
C19 C20 1.386(6) .
C19 H19 0.9300 .
C20 H20 0.9300 .
C21 C22 1.400(7) .
C21 H21A 0.9300 .
C22 C23 1.371(7) .
C22 H22A 0.9300 .
C23 C24 1.396(6) .
C23 H23 0.9300 .
C24 C25 1.400(6) .
C24 C26 1.446(6) .
C25 C29 1.444(6) .
C26 C27 1.326(7) .
C26 H26 0.9300 .
C27 C28 1.432(7) .
C27 H27 0.9300 .
C28 C29 1.406(5) .
C28 C30 1.410(6) .
C30 C31 1.339(7) .
C30 H30 0.9300 .
C31 C32 1.398(6) .
C31 H31A 0.9300 .
C32 H32A 0.9300 .

loop_
_geom_hbond_atom_site_label_D
_geom_hbond_atom_site_label_H
_geom_hbond_atom_site_label_A
_geom_hbond_distance_DH
_geom_hbond_distance_HA
_geom_hbond_distance_DA
_geom_hbond_angle_DHA
_geom_hbond_site_symmetry_A
O1W H11 O2 0.86(4) 2.16(2) 2.968(4) 157(5) .
O1W H12 O3W 0.86(4) 2.07(2) 2.888(5) 161(4) 3_665
O2W H21 O4 0.85(3) 2.09(2) 2.903(4) 161(5) 2_655
O3W H31 O2 0.85(3) 2.19(3) 3.035(5) 173(6) .
O3W H32 O2W 0.86(3) 1.832(17) 2.675(5) 168(6) 3_665
O4W H41 O1W 0.86(6) 2.28(4) 3.045(5) 149(7) 1_455
O4W H42 O3W 0.84(5) 2.09(3) 2.893(6) 157(7) .
O5W H51 O4W 0.85 2.17 3.022(6) 173.4 1_556
